data_7028451
loop_
_publ_author_name
'Ib\'a\~nez, Susana'
'Vre\<cko, Doris Nena'
'Estevan, Francisco'
'Hirva, Pipsa'
'Sana\'u, Mercedes'
'Ubeda, Maangeles'

_publ_section_title
;
 Further orthometalated dinuclear palladium(iii) compounds with bridging
 N,S-donor ligands.
;
_journal_issue 7
_journal_name_full 'Dalton transactions (Cambridge, England : 2003)'
_journal_page_first 2961
_journal_page_last 2970
_journal_paper_doi 10.1039/c3dt52717d
_journal_volume 43
_journal_year 2014
_chemical_formula_sum 'C45 H40 Cl2 N4 P2 Pd2 S2'
_chemical_formula_weight 1046.57
_chemical_name_systematic
; 
 ? 
;
_space_group_IT_number 2
_symmetry_cell_setting triclinic
_symmetry_space_group_name_Hall '-P 1'
_symmetry_space_group_name_H-M 'P -1'
_atom_sites_solution_hydrogens geom
_atom_sites_solution_primary direct
_atom_sites_solution_secondary difmap
_audit_creation_method SHELXL-97
_cell_angle_alpha 84.0930(17)
_cell_angle_beta 74.7700(18)
_cell_angle_gamma 64.9740(19)
_cell_formula_units_Z 2
_cell_length_a 11.0150(4)
_cell_length_b 11.7990(5)
_cell_length_c 18.9040(7)
_cell_measurement_temperature 293(2)
_cell_volume 2147.93(15)
_computing_cell_refinement 'Denzo and Scalepack(Otwinowski & Minor1997)'
_computing_data_collection 'Collect(Nonius BV, 1997-2000)'
_computing_data_reduction 'Denzo and Scalepack(Otwinowski & Minor1997)'
_computing_molecular_graphics 'Bruker SHELXTL'
_computing_publication_material 'Bruker SHELXTL'
_computing_structure_refinement 'Bruker SHELXTL'
_computing_structure_solution 'Bruker SHELXTL'
_diffrn_ambient_temperature 293(2)
_diffrn_measured_fraction_theta_full 0.952
_diffrn_measured_fraction_theta_max 0.952
_diffrn_radiation_monochromator graphite
_diffrn_radiation_source 'fine-focus sealed tube'
_diffrn_radiation_type MoK\a
_diffrn_radiation_wavelength 0.71073
_diffrn_reflns_av_R_equivalents 0.0535
_diffrn_reflns_av_sigmaI/netI 0.0751
_diffrn_reflns_limit_h_max 14
_diffrn_reflns_limit_h_min -14
_diffrn_reflns_limit_k_max 15
_diffrn_reflns_limit_k_min -13
_diffrn_reflns_limit_l_max 22
_diffrn_reflns_limit_l_min -24
_diffrn_reflns_number 13427
_diffrn_reflns_theta_full 27.47
_diffrn_reflns_theta_max 27.47
_diffrn_reflns_theta_min 1.12
_exptl_absorpt_coefficient_mu 1.174
_exptl_absorpt_correction_type none
_exptl_crystal_colour orange
_exptl_crystal_density_diffrn 1.631
_exptl_crystal_density_method 'not measured'
_exptl_crystal_description prismatic
_exptl_crystal_F_000 1060
_exptl_crystal_size_max 0.23
_exptl_crystal_size_mid 0.20
_exptl_crystal_size_min 0.16
_refine_diff_density_max 1.879
_refine_diff_density_min -1.150
_refine_diff_density_rms 0.159
_refine_ls_extinction_method none
_refine_ls_goodness_of_fit_ref 1.051
_refine_ls_hydrogen_treatment constr
_refine_ls_matrix_type full
_refine_ls_number_parameters 514
_refine_ls_number_reflns 9381
_refine_ls_number_restraints 0
_refine_ls_restrained_S_all 1.051
_refine_ls_R_factor_all 0.0841
_refine_ls_R_factor_gt 0.0610
_refine_ls_shift/su_max 0.002
_refine_ls_shift/su_mean 0.000
_refine_ls_structure_factor_coef Fsqd
_refine_ls_weighting_details 'calc w=1/[\s^2^(Fo^2^)+(0.0975P)^2^+2.8207P] where P=(Fo^2^+2Fc^2^)/3'
_refine_ls_weighting_scheme calc
_refine_ls_wR_factor_gt 0.1559
_refine_ls_wR_factor_ref 0.1699
_reflns_number_gt 7214
_reflns_number_total 9381
_reflns_threshold_expression >2sigma(I)
_cod_data_source_file c3dt52717d.txt
_cod_data_source_block shelxl
_cod_original_cell_volume 2147.93(14)
_cod_original_sg_symbol_H-M P-1
_cod_database_code 7028451

loop_
_symmetry_equiv_pos_as_xyz
'x, y, z'
'-x, -y, -z'

loop_
_atom_site_label
_atom_site_type_symbol
_atom_site_fract_x
_atom_site_fract_y
_atom_site_fract_z
_atom_site_U_iso_or_equiv
_atom_site_adp_type
_atom_site_occupancy
_atom_site_symmetry_multiplicity
_atom_site_calc_flag
_atom_site_refinement_flags
Pd1 Pd 0.21501(4) 0.30899(3) 0.762343(19) 0.03659(12) Uani 1 1 d .
P1 P 0.32476(13) 0.16243(12) 0.66917(7) 0.0396(3) Uani 1 1 d .
S1 S 0.09223(16) 0.45079(14) 0.86425(8) 0.0520(3) Uani 1 1 d .
N2 N -0.1269(5) 0.4659(4) 0.8130(2) 0.0425(9) Uani 1 1 d .
C3 C -0.0745(6) 0.5035(5) 0.8578(3) 0.0435(11) Uani 1 1 d .
Cl1 Cl 0.6571(4) 0.4025(6) 0.6804(3) 0.197(2) Uani 1 1 d .
Pd2 Pd -0.02670(4) 0.30750(3) 0.740995(19) 0.03648(12) Uani 1 1 d .
P2 P -0.00826(14) 0.16923(12) 0.83617(7) 0.0417(3) Uani 1 1 d .
S2 S -0.02689(16) 0.43901(14) 0.63597(7) 0.0506(3) Uani 1 1 d .
C8 C -0.2649(5) 0.5377(4) 0.8286(3) 0.0406(10) Uani 1 1 d .
H8A H -0.3258 0.5315 0.8048 0.049 Uiso 1 1 calc R
C4 C -0.1847(9) 0.6645(8) 0.9598(4) 0.097(3) Uani 1 1 d .
H4A H -0.0922 0.6386 0.9648 0.145 Uiso 1 1 calc R
H4B H -0.2403 0.6477 1.0043 0.145 Uiso 1 1 calc R
H4C H -0.2230 0.7526 0.9500 0.145 Uiso 1 1 calc R
Cl2 Cl 0.4580(5) 0.3967(6) 0.8070(3) 0.207(2) Uani 1 1 d .
C1 C 0.0910(5) 0.4942(5) 0.6421(3) 0.0410(10) Uani 1 1 d .
C9 C -0.2992(5) 0.6139(5) 0.8797(3) 0.0486(12) Uani 1 1 d .
H9A H -0.3881 0.6717 0.9003 0.058 Uiso 1 1 calc R
N6 N -0.1826(5) 0.5959(4) 0.8993(2) 0.0567(12) Uani 1 1 d .
C2 C 0.0644(9) 0.6426(7) 0.5356(4) 0.076(2) Uani 1 1 d .
H2A H 0.1012 0.7030 0.5160 0.114 Uiso 1 1 calc R
H2B H -0.0346 0.6836 0.5500 0.114 Uiso 1 1 calc R
H2C H 0.0916 0.5802 0.4989 0.114 Uiso 1 1 calc R
N1 N 0.1739(4) 0.4620(4) 0.6879(2) 0.0398(9) Uani 1 1 d .
C5 C 0.5157(12) 0.4887(14) 0.7461(6) 0.134(4) Uani 1 1 d .
H5A H 0.5391 0.5407 0.7718 0.160 Uiso 1 1 calc R
H5B H 0.4427 0.5433 0.7230 0.160 Uiso 1 1 calc R
C6 C 0.2474(5) 0.5323(4) 0.6713(3) 0.0402(10) Uani 1 1 d .
H6A H 0.3130 0.5283 0.6952 0.048 Uiso 1 1 calc R
C7 C 0.2142(6) 0.6051(5) 0.6181(3) 0.0456(12) Uani 1 1 d .
H7A H 0.2505 0.6622 0.5967 0.055 Uiso 1 1 calc R
N5 N 0.1171(5) 0.5835(4) 0.5988(2) 0.0524(11) Uani 1 1 d .
C11 C 0.2127(6) 0.1008(5) 0.6470(3) 0.0453(11) Uani 1 1 d .
C12 C 0.0697(5) 0.1590(5) 0.6725(3) 0.0406(10) Uani 1 1 d .
C13 C -0.0100(6) 0.1144(6) 0.6477(3) 0.0561(14) Uani 1 1 d .
H13A H -0.1056 0.1523 0.6645 0.067 Uiso 1 1 calc R
C14 C 0.0480(7) 0.0157(7) 0.5991(4) 0.0688(18) Uani 1 1 d .
H14A H -0.0081 -0.0097 0.5816 0.083 Uiso 1 1 calc R
C15 C 0.1902(8) -0.0456(7) 0.5762(4) 0.0728(19) Uani 1 1 d .
H15A H 0.2304 -0.1149 0.5451 0.087 Uiso 1 1 calc R
C16 C 0.2718(7) -0.0028(6) 0.6001(4) 0.0609(15) Uani 1 1 d .
H16A H 0.3674 -0.0436 0.5846 0.073 Uiso 1 1 calc R
C21 C 0.3834(5) 0.2342(5) 0.5843(3) 0.0466(12) Uani 1 1 d .
C22 C 0.4740(7) 0.2878(6) 0.5841(3) 0.0569(14) Uani 1 1 d .
H22A H 0.5010 0.2875 0.6268 0.068 Uiso 1 1 calc R
C23 C 0.5241(7) 0.3405(6) 0.5228(4) 0.0682(18) Uani 1 1 d .
H23A H 0.5870 0.3735 0.5233 0.082 Uiso 1 1 calc R
C24 C 0.4819(9) 0.3452(7) 0.4600(4) 0.079(2) Uani 1 1 d .
H24A H 0.5171 0.3806 0.4179 0.094 Uiso 1 1 calc R
C25 C 0.3873(9) 0.2975(8) 0.4592(4) 0.080(2) Uani 1 1 d .
H25A H 0.3558 0.3040 0.4172 0.096 Uiso 1 1 calc R
C26 C 0.3391(7) 0.2397(6) 0.5213(3) 0.0630(16) Uani 1 1 d .
H26A H 0.2776 0.2051 0.5205 0.076 Uiso 1 1 calc R
C31 C 0.4799(6) 0.0197(5) 0.6782(3) 0.0516(13) Uani 1 1 d .
C32 C 0.4647(7) -0.0701(6) 0.7265(4) 0.0678(17) Uani 1 1 d .
H32A H 0.3767 -0.0583 0.7540 0.081 Uiso 1 1 calc R
C33 C 0.5757(8) -0.1777(7) 0.7355(5) 0.079(2) Uani 1 1 d .
H33A H 0.5617 -0.2366 0.7694 0.095 Uiso 1 1 calc R
C34 C 0.7018(10) -0.1984(8) 0.6968(6) 0.100(3) Uani 1 1 d .
H34A H 0.7765 -0.2712 0.7034 0.119 Uiso 1 1 calc R
C35 C 0.7216(9) -0.1091(10) 0.6456(8) 0.134(5) Uani 1 1 d .
H35A H 0.8099 -0.1223 0.6180 0.161 Uiso 1 1 calc R
C36 C 0.6080(7) -0.0002(7) 0.6361(5) 0.086(2) Uani 1 1 d .
H36A H 0.6201 0.0583 0.6013 0.103 Uiso 1 1 calc R
C41 C 0.1551(6) 0.1136(5) 0.8619(3) 0.0459(11) Uani 1 1 d .
C42 C 0.2479(6) 0.1689(5) 0.8341(3) 0.0453(11) Uani 1 1 d .
C43 C 0.3659(7) 0.1287(6) 0.8615(4) 0.0625(15) Uani 1 1 d .
H43A H 0.4277 0.1658 0.8447 0.075 Uiso 1 1 calc R
C44 C 0.3920(8) 0.0353(7) 0.9130(4) 0.0726(19) Uani 1 1 d .
H44A H 0.4703 0.0109 0.9310 0.087 Uiso 1 1 calc R
C45 C 0.3035(8) -0.0215(7) 0.9378(4) 0.0746(19) Uani 1 1 d .
H45A H 0.3241 -0.0878 0.9703 0.089 Uiso 1 1 calc R
C46 C 0.1842(8) 0.0197(6) 0.9144(4) 0.0649(16) Uani 1 1 d .
H46A H 0.1214 -0.0156 0.9338 0.078 Uiso 1 1 calc R
C51 C -0.0260(6) 0.0244(5) 0.8225(3) 0.0527(13) Uani 1 1 d .
C52 C 0.0883(8) -0.0774(6) 0.7917(4) 0.0729(18) Uani 1 1 d .
H52A H 0.1751 -0.0765 0.7820 0.088 Uiso 1 1 calc R
C53 C 0.0755(9) -0.1838(6) 0.7746(4) 0.078(2) Uani 1 1 d .
H53A H 0.1540 -0.2518 0.7518 0.093 Uiso 1 1 calc R
C54 C -0.0460(12) -0.1895(8) 0.7901(5) 0.099(3) Uani 1 1 d .
H54A H -0.0520 -0.2626 0.7807 0.119 Uiso 1 1 calc R
C55 C -0.1609(13) -0.0893(11) 0.8194(7) 0.137(5) Uani 1 1 d .
H55A H -0.2467 -0.0918 0.8277 0.164 Uiso 1 1 calc R
C56 C -0.1525(8) 0.0209(8) 0.8380(5) 0.094(3) Uani 1 1 d .
H56A H -0.2316 0.0889 0.8603 0.113 Uiso 1 1 calc R
C61 C -0.1401(6) 0.2425(5) 0.9196(3) 0.0486(12) Uani 1 1 d .
C62 C -0.2781(6) 0.2930(6) 0.9180(3) 0.0581(14) Uani 1 1 d .
H62A H -0.3013 0.2911 0.8744 0.070 Uiso 1 1 calc R
C63 C -0.3810(8) 0.3457(7) 0.9792(4) 0.080(2) Uani 1 1 d .
H63A H -0.4731 0.3763 0.9777 0.096 Uiso 1 1 calc R
C64 C -0.3467(9) 0.3530(7) 1.0437(4) 0.084(2) Uani 1 1 d .
H64A H -0.4158 0.3875 1.0858 0.101 Uiso 1 1 calc R
C65 C -0.2110(10) 0.3094(8) 1.0451(4) 0.083(2) Uani 1 1 d .
H65A H -0.1889 0.3186 1.0878 0.100 Uiso 1 1 calc R
C66 C -0.1051(8) 0.2516(6) 0.9841(3) 0.0628(15) Uani 1 1 d .
H66B H -0.0131 0.2197 0.9862 0.075 Uiso 1 1 calc R

loop_
_atom_site_aniso_label
_atom_site_aniso_U_11
_atom_site_aniso_U_22
_atom_site_aniso_U_33
_atom_site_aniso_U_23
_atom_site_aniso_U_13
_atom_site_aniso_U_12
Pd1 0.0383(2) 0.0368(2) 0.0347(2) -0.00025(14) -0.01045(15) -0.01441(15)
P1 0.0396(7) 0.0374(6) 0.0388(6) -0.0025(5) -0.0067(5) -0.0140(5)
S1 0.0543(8) 0.0557(8) 0.0440(7) -0.0103(6) -0.0174(6) -0.0153(6)
N2 0.047(2) 0.040(2) 0.041(2) 0.0023(17) -0.0139(18) -0.0166(18)
C3 0.053(3) 0.039(3) 0.032(2) -0.0006(19) -0.007(2) -0.015(2)
Cl1 0.099(2) 0.300(6) 0.201(4) -0.066(4) -0.032(2) -0.079(3)
Pd2 0.0384(2) 0.0368(2) 0.0345(2) -0.00040(14) -0.00873(15) -0.01572(15)
P2 0.0484(7) 0.0357(6) 0.0390(6) 0.0007(5) -0.0059(5) -0.0183(5)
S2 0.0615(8) 0.0578(8) 0.0433(7) 0.0113(6) -0.0241(6) -0.0305(7)
C8 0.032(2) 0.036(2) 0.047(3) -0.002(2) -0.013(2) -0.0052(19)
C4 0.097(6) 0.088(6) 0.070(5) -0.047(4) -0.032(4) 0.012(4)
Cl2 0.205(4) 0.320(7) 0.196(4) 0.084(4) -0.103(4) -0.191(5)
C1 0.048(3) 0.039(2) 0.032(2) -0.0005(18) -0.007(2) -0.016(2)
C9 0.034(3) 0.044(3) 0.050(3) -0.006(2) -0.009(2) 0.001(2)
N6 0.068(3) 0.044(2) 0.042(2) -0.0091(19) -0.011(2) -0.007(2)
C2 0.104(6) 0.072(4) 0.059(4) 0.029(3) -0.036(4) -0.039(4)
N1 0.044(2) 0.037(2) 0.041(2) 0.0023(16) -0.0141(18) -0.0178(18)
C5 0.118(9) 0.218(14) 0.113(8) 0.006(9) -0.058(7) -0.098(10)
C6 0.047(3) 0.037(2) 0.044(3) -0.0035(19) -0.011(2) -0.022(2)
C7 0.059(3) 0.043(3) 0.046(3) 0.006(2) -0.015(2) -0.032(2)
N5 0.070(3) 0.048(3) 0.039(2) 0.0057(19) -0.011(2) -0.026(2)
C11 0.049(3) 0.046(3) 0.043(3) -0.003(2) -0.007(2) -0.023(2)
C12 0.043(3) 0.037(2) 0.040(2) -0.0069(19) -0.008(2) -0.015(2)
C13 0.052(3) 0.063(4) 0.055(3) -0.014(3) -0.007(3) -0.026(3)
C14 0.072(4) 0.080(5) 0.066(4) -0.027(3) -0.011(3) -0.039(4)
C15 0.076(5) 0.070(4) 0.075(4) -0.036(4) -0.003(3) -0.033(4)
C16 0.053(3) 0.056(3) 0.067(4) -0.019(3) -0.005(3) -0.018(3)
C21 0.045(3) 0.047(3) 0.039(3) -0.008(2) 0.003(2) -0.017(2)
C22 0.064(4) 0.050(3) 0.054(3) -0.004(3) -0.002(3) -0.027(3)
C23 0.071(4) 0.059(4) 0.070(4) -0.013(3) 0.011(3) -0.035(3)
C24 0.105(6) 0.065(4) 0.059(4) 0.003(3) 0.007(4) -0.044(4)
C25 0.102(6) 0.091(5) 0.043(3) 0.006(3) -0.015(3) -0.040(5)
C26 0.073(4) 0.071(4) 0.046(3) 0.000(3) -0.009(3) -0.033(3)
C31 0.049(3) 0.041(3) 0.057(3) -0.007(2) -0.012(3) -0.010(2)
C32 0.061(4) 0.055(4) 0.069(4) 0.008(3) -0.011(3) -0.012(3)
C33 0.078(5) 0.056(4) 0.085(5) 0.002(3) -0.035(4) -0.002(4)
C34 0.089(6) 0.053(4) 0.148(9) -0.009(5) -0.062(6) 0.000(4)
C35 0.047(4) 0.081(6) 0.252(15) -0.006(8) -0.026(6) -0.009(4)
C36 0.046(4) 0.059(4) 0.133(7) -0.003(4) -0.003(4) -0.014(3)
C41 0.058(3) 0.037(2) 0.038(3) 0.004(2) -0.013(2) -0.015(2)
C42 0.048(3) 0.040(3) 0.043(3) 0.003(2) -0.016(2) -0.011(2)
C43 0.060(4) 0.063(4) 0.064(4) 0.009(3) -0.028(3) -0.019(3)
C44 0.079(5) 0.065(4) 0.069(4) 0.011(3) -0.042(4) -0.013(4)
C45 0.095(5) 0.058(4) 0.064(4) 0.021(3) -0.040(4) -0.018(4)
C46 0.082(5) 0.056(4) 0.057(4) 0.016(3) -0.020(3) -0.032(3)
C51 0.069(4) 0.042(3) 0.044(3) -0.003(2) 0.000(3) -0.027(3)
C52 0.075(4) 0.050(4) 0.091(5) -0.015(3) -0.018(4) -0.021(3)
C53 0.099(6) 0.046(4) 0.083(5) -0.013(3) -0.029(4) -0.018(4)
C54 0.139(8) 0.061(5) 0.113(7) -0.011(5) -0.018(6) -0.062(5)
C55 0.128(9) 0.119(9) 0.180(11) -0.061(8) 0.033(8) -0.094(8)
C56 0.071(5) 0.070(5) 0.140(8) -0.035(5) 0.013(5) -0.042(4)
C61 0.061(3) 0.039(3) 0.041(3) 0.002(2) -0.002(2) -0.023(2)
C62 0.058(4) 0.052(3) 0.052(3) -0.003(3) -0.003(3) -0.016(3)
C63 0.071(5) 0.057(4) 0.084(5) 0.001(4) 0.008(4) -0.017(3)
C64 0.097(6) 0.062(4) 0.061(4) -0.010(3) 0.006(4) -0.015(4)
C65 0.109(7) 0.080(5) 0.051(4) -0.010(3) -0.008(4) -0.035(5)
C66 0.074(4) 0.059(4) 0.050(3) -0.006(3) -0.006(3) -0.027(3)

loop_
_atom_type_symbol
_atom_type_description
_atom_type_scat_dispersion_real
_atom_type_scat_dispersion_imag
_atom_type_scat_source
C C 0.0033 0.0016 'International Tables Vol C Tables 4.2.6.8 and 6.1.1.4'
H H 0.0000 0.0000 'International Tables Vol C Tables 4.2.6.8 and 6.1.1.4'
O O 0.0106 0.0060 'International Tables Vol C Tables 4.2.6.8 and 6.1.1.4'
Pd Pd -0.9988 1.0072 'International Tables Vol C Tables 4.2.6.8 and 6.1.1.4'
P P 0.1023 0.0942 'International Tables Vol C Tables 4.2.6.8 and 6.1.1.4'
N N 0.0061 0.0033 'International Tables Vol C Tables 4.2.6.8 and 6.1.1.4'
S S 0.1246 0.1234 'International Tables Vol C Tables 4.2.6.8 and 6.1.1.4'
Cl Cl 0.1484 0.1585 'International Tables Vol C Tables 4.2.6.8 and 6.1.1.4'

loop_
_geom_angle_atom_site_label_1
_geom_angle_atom_site_label_2
_geom_angle_atom_site_label_3
_geom_angle
C42 Pd1 N1 178.22(19)
C42 Pd1 P1 88.54(16)
N1 Pd1 P1 92.95(12)
C42 Pd1 S1 87.98(16)
N1 Pd1 S1 90.48(12)
P1 Pd1 S1 175.41(5)
C42 Pd1 Pd2 95.60(16)
N1 Pd1 Pd2 83.58(11)
P1 Pd1 Pd2 84.30(3)
S1 Pd1 Pd2 93.06(4)
C11 P1 C21 104.7(2)
C11 P1 C31 103.5(3)
C21 P1 C31 104.4(3)
C11 P1 Pd1 113.60(18)
C21 P1 Pd1 109.81(17)
C31 P1 Pd1 119.50(19)
C3 S1 Pd1 102.01(17)
C3 N2 C8 107.1(4)
C3 N2 Pd2 128.5(4)
C8 N2 Pd2 123.8(3)
N2 C3 N6 105.8(5)
N2 C3 S1 129.6(4)
N6 C3 S1 124.6(4)
C12 Pd2 N2 179.21(18)
C12 Pd2 P2 87.67(15)
N2 Pd2 P2 92.76(11)
C12 Pd2 S2 88.26(15)
N2 Pd2 S2 91.28(11)
P2 Pd2 S2 175.02(5)
C12 Pd2 Pd1 95.68(14)
N2 Pd2 Pd1 83.70(12)
P2 Pd2 Pd1 84.48(4)
S2 Pd2 Pd1 93.08(4)
C41 P2 C61 104.9(3)
C41 P2 C51 104.1(3)
C61 P2 C51 105.5(2)
C41 P2 Pd2 113.90(17)
C61 P2 Pd2 110.96(17)
C51 P2 Pd2 116.52(19)
C1 S2 Pd2 101.81(17)
C9 C8 N2 110.7(5)
C9 C8 H8A 124.7
N2 C8 H8A 124.7
N6 C4 H4A 109.5
N6 C4 H4B 109.5
H4A C4 H4B 109.5
N6 C4 H4C 109.5
H4A C4 H4C 109.5
H4B C4 H4C 109.5
N1 C1 N5 105.8(4)
N1 C1 S2 129.6(4)
N5 C1 S2 124.6(4)
C8 C9 N6 107.3(5)
C8 C9 H9A 126.4
N6 C9 H9A 126.4
C3 N6 C9 109.1(5)
C3 N6 C4 128.5(6)
C9 N6 C4 122.2(5)
N5 C2 H2A 109.5
N5 C2 H2B 109.5
H2A C2 H2B 109.5
N5 C2 H2C 109.5
H2A C2 H2C 109.5
H2B C2 H2C 109.5
C1 N1 C6 107.4(4)
C1 N1 Pd1 128.4(3)
C6 N1 Pd1 123.5(3)
Cl2 C5 Cl1 111.6(9)
Cl2 C5 H5A 109.3
Cl1 C5 H5A 109.3
Cl2 C5 H5B 109.3
Cl1 C5 H5B 109.3
H5A C5 H5B 108.0
C7 C6 N1 110.3(4)
C7 C6 H6A 124.8
N1 C6 H6A 124.8
C6 C7 N5 107.0(4)
C6 C7 H7A 126.5
N5 C7 H7A 126.5
C7 N5 C1 109.4(4)
C7 N5 C2 121.7(5)
C1 N5 C2 128.5(5)
C12 C11 C16 119.7(5)
C12 C11 P1 121.3(4)
C16 C11 P1 118.9(4)
C13 C12 C11 118.2(5)
C13 C12 Pd2 118.6(4)
C11 C12 Pd2 123.2(4)
C14 C13 C12 122.1(6)
C14 C13 H13A 119.0
C12 C13 H13A 119.0
C13 C14 C15 119.7(6)
C13 C14 H14A 120.2
C15 C14 H14A 120.2
C16 C15 C14 119.3(6)
C16 C15 H15A 120.4
C14 C15 H15A 120.4
C15 C16 C11 121.0(6)
C15 C16 H16A 119.5
C11 C16 H16A 119.5
C26 C21 C22 119.0(5)
C26 C21 P1 123.1(4)
C22 C21 P1 117.9(4)
C23 C22 C21 121.3(6)
C23 C22 H22A 119.4
C21 C22 H22A 119.4
C22 C23 C24 120.1(6)
C22 C23 H23A 120.0
C24 C23 H23A 120.0
C23 C24 C25 120.1(6)
C23 C24 H24A 119.9
C25 C24 H24A 119.9
C24 C25 C26 119.9(7)
C24 C25 H25A 120.0
C26 C25 H25A 120.0
C21 C26 C25 119.5(6)
C21 C26 H26A 120.2
C25 C26 H26A 120.2
C36 C31 C32 118.8(6)
C36 C31 P1 122.0(5)
C32 C31 P1 119.2(5)
C31 C32 C33 121.8(7)
C31 C32 H32A 119.1
C33 C32 H32A 119.1
C34 C33 C32 120.9(8)
C34 C33 H33A 119.6
C32 C33 H33A 119.6
C33 C34 C35 119.1(8)
C33 C34 H34A 120.4
C35 C34 H34A 120.4
C36 C35 C34 119.8(9)
C36 C35 H35A 120.1
C34 C35 H35A 120.1
C31 C36 C35 119.6(8)
C31 C36 H36A 120.2
C35 C36 H36A 120.2
C46 C41 C42 119.4(5)
C46 C41 P2 119.2(5)
C42 C41 P2 121.3(4)
C41 C42 C43 118.0(5)
C41 C42 Pd1 123.4(4)
C43 C42 Pd1 118.4(4)
C44 C43 C42 121.2(6)
C44 C43 H43A 119.4
C42 C43 H43A 119.4
C45 C44 C43 120.4(6)
C45 C44 H44A 119.8
C43 C44 H44A 119.8
C44 C45 C46 119.6(6)
C44 C45 H45A 120.2
C46 C45 H45A 120.2
C45 C46 C41 121.3(6)
C45 C46 H46A 119.4
C41 C46 H46A 119.4
C52 C51 C56 119.5(6)
C52 C51 P2 119.2(5)
C56 C51 P2 121.2(5)
C51 C52 C53 120.0(7)
C51 C52 H52A 120.0
C53 C52 H52A 120.0
C54 C53 C52 121.3(7)
C54 C53 H53A 119.4
C52 C53 H53A 119.4
C53 C54 C55 119.8(7)
C53 C54 H54A 120.1
C55 C54 H54A 120.1
C54 C55 C56 120.7(9)
C54 C55 H55A 119.6
C56 C55 H55A 119.6
C51 C56 C55 118.6(8)
C51 C56 H56A 120.7
C55 C56 H56A 120.7
C62 C61 C66 119.2(5)
C62 C61 P2 118.9(4)
C66 C61 P2 121.8(5)
C63 C62 C61 121.4(7)
C63 C62 H62A 119.3
C61 C62 H62A 119.3
C62 C63 C64 119.5(8)
C62 C63 H63A 120.3
C64 C63 H63A 120.3
C65 C64 C63 119.8(7)
C65 C64 H64A 120.1
C63 C64 H64A 120.1
C64 C65 C66 121.5(7)
C64 C65 H65A 119.3
C66 C65 H65A 119.3
C65 C66 C61 118.5(7)
C65 C66 H66B 120.7
C61 C66 H66B 120.7

loop_
_geom_bond_atom_site_label_1
_geom_bond_atom_site_label_2
_geom_bond_distance
Pd1 C42 1.999(5)
Pd1 N1 2.136(4)
Pd1 P1 2.3008(13)
Pd1 S1 2.3915(14)
Pd1 Pd2 2.8031(5)
P1 C11 1.822(5)
P1 C21 1.829(5)
P1 C31 1.856(6)
S1 C3 1.706(6)
N2 C3 1.340(6)
N2 C8 1.357(6)
N2 Pd2 2.134(4)
C3 N6 1.345(7)
Cl1 C5 1.706(13)
Pd2 C12 2.010(5)
Pd2 P2 2.2907(13)
Pd2 S2 2.3906(13)
P2 C41 1.817(6)
P2 C61 1.833(5)
P2 C51 1.850(5)
S2 C1 1.713(5)
C8 C9 1.259(7)
C8 H8A 0.9300
C4 N6 1.457(8)
C4 H4A 0.9600
C4 H4B 0.9600
C4 H4C 0.9600
Cl2 C5 1.687(12)
C1 N1 1.336(6)
C1 N5 1.348(6)
C9 N6 1.354(7)
C9 H9A 0.9300
C2 N5 1.450(7)
C2 H2A 0.9600
C2 H2B 0.9600
C2 H2C 0.9600
N1 C6 1.350(6)
C5 H5A 0.9700
C5 H5B 0.9700
C6 C7 1.279(7)
C6 H6A 0.9300
C7 N5 1.340(7)
C7 H7A 0.9300
C11 C12 1.392(7)
C11 C16 1.397(8)
C12 C13 1.388(7)
C13 C14 1.376(8)
C13 H13A 0.9300
C14 C15 1.383(10)
C14 H14A 0.9300
C15 C16 1.382(9)
C15 H15A 0.9300
C16 H16A 0.9300
C21 C26 1.387(8)
C21 C22 1.389(8)
C22 C23 1.357(8)
C22 H22A 0.9300
C23 C24 1.372(11)
C23 H23A 0.9300
C24 C25 1.383(11)
C24 H24A 0.9300
C25 C26 1.393(9)
C25 H25A 0.9300
C26 H26A 0.9300
C31 C36 1.359(9)
C31 C32 1.362(9)
C32 C33 1.374(9)
C32 H32A 0.9300
C33 C34 1.319(12)
C33 H33A 0.9300
C34 C35 1.404(14)
C34 H34A 0.9300
C35 C36 1.399(11)
C35 H35A 0.9300
C36 H36A 0.9300
C41 C46 1.399(7)
C41 C42 1.399(8)
C42 C43 1.401(8)
C43 C44 1.379(9)
C43 H43A 0.9300
C44 C45 1.367(10)
C44 H44A 0.9300
C45 C46 1.371(10)
C45 H45A 0.9300
C46 H46A 0.9300
C51 C52 1.359(9)
C51 C56 1.365(9)
C52 C53 1.399(9)
C52 H52A 0.9300
C53 C54 1.322(11)
C53 H53A 0.9300
C54 C55 1.345(14)
C54 H54A 0.9300
C55 C56 1.426(11)
C55 H55A 0.9300
C56 H56A 0.9300
C61 C62 1.386(8)
C61 C66 1.399(8)
C62 C63 1.369(9)
C62 H62A 0.9300
C63 C64 1.388(12)
C63 H63A 0.9300
C64 C65 1.366(12)
C64 H64A 0.9300
C65 C66 1.393(10)
C65 H65A 0.9300
C66 H66B 0.9300
